data_4501030
loop_
_publ_author_name
'Mart\'inez Casado, F. J.'
'Fabelo, O.'
'Rodr\'iguez-Velamaz\'an, J. A.'
'Ramos Riesco, M.'
'Rodr\'iguez Cheda, J. A.'
'Labrador, A.'
'Rodr\'iguez-Blanco, C.'
'Campo, J.'
'S\'anchez-Alarcos, V.'
'M\"uller, H.'

_publ_section_title
;
 Manganese(II) Butyrate-Based MOFs: Structures, Thermal and Magnetic
 Properties
;
_journal_issue 9
_journal_name_full 'Crystal Growth &amp; Design'
_journal_page_first 4080
_journal_paper_doi 10.1021/cg200649n
_journal_volume 11
_journal_year 2011
_chemical_formula_moiety 5(Mn+2),10(C4O2H7-),2(H2O)
_chemical_formula_sum 'C40 H74 Mn5 O22'
_chemical_formula_weight 1181.69
_chemical_name_common 'Pentamanganese(II) decabutyrate dihydrate'
_chemical_name_systematic 'Manganese(II) butyrate hydrate (0.4)'
_space_group_IT_number 206
_symmetry_cell_setting cubic
_symmetry_space_group_name_Hall '-I 2b 2c 3'
_symmetry_space_group_name_H-M 'I a -3'
_atom_sites_solution_hydrogens geom
_atom_sites_solution_primary direct
_atom_sites_solution_secondary difmap
_audit_creation_method SHELXL-97
_cell_angle_alpha 90.00
_cell_angle_beta 90.00
_cell_angle_gamma 90.00
_cell_formula_units_Z 48
_cell_length_a 40.059(5)
_cell_length_b 40.059(5)
_cell_length_c 40.059(5)
_cell_measurement_temperature 100(2)
_cell_volume 64284(14)
_computing_cell_refinement 'DENZO-SMN (Otwinowski & Minor, 1997)'
_computing_data_collection 'CCD Server Software Huber'
_computing_data_reduction DENZO-SMN
_computing_molecular_graphics 'Mercury 1.4.2. and ORTEP-3 (Farrugia, 1997)'
_computing_publication_material 'SHELXL-97 (Sheldrick, 1997)'
_computing_structure_refinement 'SHELXL-97 (Sheldrick, 1997)'
_computing_structure_solution 'SHELXS-97 (Sheldrick, 1990)'
_diffrn_ambient_temperature 100(2)
_diffrn_detector_area_resol_mean 9.77
_diffrn_measured_fraction_theta_full 0.996
_diffrn_measured_fraction_theta_max 0.996
_diffrn_measurement_device_type ADSCq210rCCD-HUBER
_diffrn_measurement_method 'f\ scans'
_diffrn_radiation_monochromator Synchrotron
_diffrn_radiation_source Synchrotron
_diffrn_radiation_type Synchrotron
_diffrn_radiation_wavelength 0.75140
_diffrn_reflns_av_R_equivalents 0.0000
_diffrn_reflns_av_sigmaI/netI 0.0117
_diffrn_reflns_limit_h_max 52
_diffrn_reflns_limit_h_min 2
_diffrn_reflns_limit_k_max 37
_diffrn_reflns_limit_k_min 0
_diffrn_reflns_limit_l_max 37
_diffrn_reflns_limit_l_min 0
_diffrn_reflns_number 13201
_diffrn_reflns_theta_full 30.00
_diffrn_reflns_theta_max 30.00
_diffrn_reflns_theta_min 1.86
_exptl_absorpt_coefficient_mu 1.219
_exptl_absorpt_correction_type none
_exptl_crystal_colour pink
_exptl_crystal_density_diffrn 1.465
_exptl_crystal_density_method 'not measured'
_exptl_crystal_description prism
_exptl_crystal_F_000 29520
_exptl_crystal_size_max 0.10
_exptl_crystal_size_mid 0.08
_exptl_crystal_size_min 0.06
_refine_diff_density_max 1.396
_refine_diff_density_min -1.173
_refine_diff_density_rms 0.077
_refine_ls_extinction_method none
_refine_ls_goodness_of_fit_ref 1.026
_refine_ls_hydrogen_treatment mixed
_refine_ls_matrix_type full
_refine_ls_number_parameters 709
_refine_ls_number_reflns 13201
_refine_ls_number_restraints 5
_refine_ls_restrained_S_all 1.026
_refine_ls_R_factor_all 0.0351
_refine_ls_R_factor_gt 0.0343
_refine_ls_shift/su_max 0.002
_refine_ls_shift/su_mean 0.000
_refine_ls_structure_factor_coef Fsqd
_refine_ls_weighting_details 'calc w=1/[\s^2^(Fo^2^)+(0.0477P)^2^+194.2041P] where P=(Fo^2^+2Fc^2^)/3'
_refine_ls_weighting_scheme calc
_refine_ls_wR_factor_gt 0.0900
_refine_ls_wR_factor_ref 0.0905
_reflns_number_gt 12821
_reflns_number_total 13201
_reflns_threshold_expression >2sigma(I)
_cod_data_source_file cg200649n_si_003.cif
_cod_data_source_block MnC4_cubic_100K
_cod_original_cell_volume 64284(13)
_cod_original_sg_symbol_H-M Ia-3
_cod_database_code 4501030

loop_
_symmetry_equiv_pos_as_xyz
'x, y, z'
'-x+1/2, -y, z+1/2'
'-x, y+1/2, -z+1/2'
'x+1/2, -y+1/2, -z'
'z, x, y'
'z+1/2, -x+1/2, -y'
'-z+1/2, -x, y+1/2'
'-z, x+1/2, -y+1/2'
'y, z, x'
'-y, z+1/2, -x+1/2'
'y+1/2, -z+1/2, -x'
'-y+1/2, -z, x+1/2'
'x+1/2, y+1/2, z+1/2'
'-x+1, -y+1/2, z+1'
'-x+1/2, y+1, -z+1'
'x+1, -y+1, -z+1/2'
'z+1/2, x+1/2, y+1/2'
'z+1, -x+1, -y+1/2'
'-z+1, -x+1/2, y+1'
'-z+1/2, x+1, -y+1'
'y+1/2, z+1/2, x+1/2'
'-y+1/2, z+1, -x+1'
'y+1, -z+1, -x+1/2'
'-y+1, -z+1/2, x+1'
'-x, -y, -z'
'x-1/2, y, -z-1/2'
'x, -y-1/2, z-1/2'
'-x-1/2, y-1/2, z'
'-z, -x, -y'
'-z-1/2, x-1/2, y'
'z-1/2, x, -y-1/2'
'z, -x-1/2, y-1/2'
'-y, -z, -x'
'y, -z-1/2, x-1/2'
'-y-1/2, z-1/2, x'
'y-1/2, z, -x-1/2'
'-x+1/2, -y+1/2, -z+1/2'
'x, y+1/2, -z'
'x+1/2, -y, z'
'-x, y, z+1/2'
'-z+1/2, -x+1/2, -y+1/2'
'-z, x, y+1/2'
'z, x+1/2, -y'
'z+1/2, -x, y'
'-y+1/2, -z+1/2, -x+1/2'
'y+1/2, -z, x'
'-y, z, x+1/2'
'y, z+1/2, -x'

loop_
_atom_site_label
_atom_site_type_symbol
_atom_site_fract_x
_atom_site_fract_y
_atom_site_fract_z
_atom_site_U_iso_or_equiv
_atom_site_adp_type
_atom_site_occupancy
_atom_site_symmetry_multiplicity
_atom_site_calc_flag
_atom_site_refinement_flags
_atom_site_disorder_assembly
_atom_site_disorder_group
Mn1 Mn 0.088420(6) 0.489411(6) 0.106097(6) 0.00762(6) Uani 1 1 d . . .
Mn2 Mn 0.176378(6) 0.677089(6) 0.161183(6) 0.00802(6) Uani 1 1 d . . .
Mn3 Mn 0.168269(6) 0.755992(6) 0.137266(6) 0.00868(6) Uani 1 1 d . . .
Mn4 Mn 0.147671(6) 0.622331(6) 0.105108(6) 0.00966(6) Uani 1 1 d . . .
Mn5 Mn 0.085521(6) 0.575071(6) 0.075340(6) 0.00734(6) Uani 1 1 d . . .
O1 O 0.24428(3) 0.76002(3) 0.17154(3) 0.0154(2) Uani 1 1 d . A .
O2 O 0.20878(3) 0.72179(3) 0.15299(3) 0.0118(2) Uani 1 1 d . A .
O3 O 0.21388(3) 0.64046(3) 0.16220(3) 0.0172(3) Uani 1 1 d . . .
O4 O 0.19515(3) 0.60690(3) 0.12157(3) 0.0178(3) Uani 1 1 d . . .
O5 O 0.15909(4) 0.60895(4) 0.05522(3) 0.0213(3) Uani 1 1 d . D .
O6 O 0.12017(3) 0.57362(3) 0.03643(3) 0.0180(3) Uani 1 1 d . D .
O7 O 0.13003(3) 0.51759(3) 0.11793(3) 0.0126(2) Uani 1 1 d . . .
O8 O 0.12519(3) 0.57252(3) 0.11420(3) 0.0112(2) Uani 1 1 d . . .
O9 O 0.09492(3) 0.45651(3) 0.14699(3) 0.0139(2) Uani 1 1 d . . .
O10 O 0.09512(3) 0.62748(3) 0.08859(3) 0.0107(2) Uani 1 1 d . . .
O11 O 0.16804(3) 0.72730(3) 0.09293(3) 0.0177(3) Uani 1 1 d . . .
O12 O 0.16779(3) 0.67360(3) 0.10696(3) 0.0117(2) Uani 1 1 d . . .
O13 O 0.14126(3) 0.72001(3) 0.16657(3) 0.0095(2) Uani 1 1 d . . .
O14 O 0.11343(3) 0.70100(3) 0.21041(3) 0.0132(2) Uani 1 1 d . . .
O15 O 0.11138(3) 0.45576(3) 0.06937(3) 0.0090(2) Uani 1 1 d . . .
O16 O 0.05796(3) 0.52134(3) 0.13564(3) 0.0127(2) Uani 1 1 d . . .
O17 O 0.04584(3) 0.45926(3) 0.09046(3) 0.0112(2) Uani 1 1 d . E .
O18 O 0.01193(3) 0.50104(3) 0.07716(3) 0.0171(2) Uani 1 1 d . E .
O19 O 0.12745(4) 0.62951(3) 0.21059(3) 0.0182(3) Uani 1 1 d . F .
O20 O 0.13509(3) 0.64111(3) 0.15691(3) 0.0124(2) Uani 1 1 d . F .
O1W O 0.18607(3) 0.68460(3) 0.21552(3) 0.0109(2) Uani 1 1 d . . .
O2W O 0.07221(3) 0.52289(3) 0.06078(3) 0.0106(2) Uani 1 1 d . . .
C1 C 0.23837(4) 0.73179(4) 0.15957(5) 0.0157(3) Uani 1 1 d . . .
C2A C 0.26691(10) 0.70909(12) 0.14734(15) 0.0222(9) Uani 0.673(13) 1 d P A 1
H2A1 H 0.2880 0.7218 0.1489 0.027 Uiso 0.673(13) 1 calc PR A 1
H2A2 H 0.2687 0.6900 0.1629 0.027 Uiso 0.673(13) 1 calc PR A 1
C3A C 0.26392(11) 0.69536(10) 0.11201(10) 0.0299(10) Uani 0.673(13) 1 d P A 1
H3A1 H 0.2425 0.6832 0.1099 0.036 Uiso 0.673(13) 1 calc PR A 1
H3A2 H 0.2635 0.7142 0.0961 0.036 Uiso 0.673(13) 1 calc PR A 1
C4A C 0.29198(12) 0.67230(11) 0.10275(14) 0.0418(13) Uani 0.673(13) 1 d P A 1
H4A1 H 0.2889 0.6646 0.0797 0.063 Uiso 0.673(13) 1 calc PR A 1
H4A2 H 0.2921 0.6531 0.1179 0.063 Uiso 0.673(13) 1 calc PR A 1
H4A3 H 0.3133 0.6842 0.1046 0.063 Uiso 0.673(13) 1 calc PR A 1
C2B C 0.2653(2) 0.7062(2) 0.1632(4) 0.028(3) Uani 0.327(13) 1 d P A 2
H2B1 H 0.2820 0.7134 0.1799 0.034 Uiso 0.327(13) 1 calc PR A 2
H2B2 H 0.2559 0.6845 0.1702 0.034 Uiso 0.327(13) 1 calc PR A 2
C3B C 0.2804(6) 0.7039(4) 0.1298(6) 0.120(12) Uani 0.327(13) 1 d P A 2
H3B1 H 0.2908 0.7256 0.1241 0.144 Uiso 0.327(13) 1 calc PR A 2
H3B2 H 0.2626 0.6993 0.1132 0.144 Uiso 0.327(13) 1 calc PR A 2
C4B C 0.3073(6) 0.6759(4) 0.1278(9) 0.135(13) Uani 0.327(13) 1 d P A 2
H4B1 H 0.3180 0.6764 0.1058 0.202 Uiso 0.327(13) 1 calc PR A 2
H4B2 H 0.2967 0.6541 0.1313 0.202 Uiso 0.327(13) 1 calc PR A 2
H4B3 H 0.3242 0.6795 0.1452 0.202 Uiso 0.327(13) 1 calc PR A 2
C5 C 0.21594(4) 0.61526(4) 0.14326(5) 0.0148(3) Uani 1 1 d . . .
C6 C 0.24603(5) 0.59268(5) 0.14827(6) 0.0264(4) Uani 1 1 d . C .
H6A H 0.2428 0.5798 0.1691 0.032 Uiso 1 1 calc R . .
H6B H 0.2660 0.6069 0.1513 0.032 Uiso 1 1 calc R . .
C7 C 0.25278(6) 0.56821(6) 0.11999(6) 0.0389(6) Uani 1 1 d . . .
H7A H 0.2329 0.5538 0.1173 0.047 Uiso 1 1 calc R B 1
H7B H 0.2555 0.5811 0.0991 0.047 Uiso 1 1 calc R B 1
C8A C 0.28217(6) 0.54647(6) 0.12393(6) 0.094(3) Uani 0.695(6) 1 d PR C 1
H8A1 H 0.2841 0.5318 0.1045 0.141 Uiso 0.695(6) 1 calc PR C 1
H8A2 H 0.2797 0.5330 0.1442 0.141 Uiso 0.695(6) 1 calc PR C 1
H8A3 H 0.3023 0.5602 0.1258 0.141 Uiso 0.695(6) 1 calc PR C 1
C8B C 0.26389(6) 0.58259(6) 0.08981(6) 0.0308(19) Uani 0.305(6) 1 d PR C 2
H8B1 H 0.2676 0.5650 0.0732 0.046 Uiso 0.305(6) 1 calc PR C 2
H8B2 H 0.2848 0.5946 0.0937 0.046 Uiso 0.305(6) 1 calc PR C 2
H8B3 H 0.2470 0.5982 0.0815 0.046 Uiso 0.305(6) 1 calc PR C 2
C9 C 0.14686(5) 0.59010(5) 0.03358(4) 0.0175(3) Uani 1 1 d . . .
C10A C 0.16564(7) 0.58591(8) 0.00091(6) 0.0410(6) Uani 0.262(7) 1 d PD D 1
H10A H 0.1897 0.5905 0.0042 0.049 Uiso 0.262(7) 1 calc PR D 1
H10B H 0.1631 0.5628 -0.0075 0.049 Uiso 0.262(7) 1 calc PR D 1
C11A C 0.1509(4) 0.6103(5) -0.0234(4) 0.161(15) Uani 0.262(7) 1 d PD D 1
H11A H 0.1271 0.6044 -0.0266 0.193 Uiso 0.262(7) 1 calc PR D 1
H11B H 0.1515 0.6327 -0.0130 0.193 Uiso 0.262(7) 1 calc PR D 1
C12A C 0.1666(9) 0.6131(11) -0.0573(5) 0.22(2) Uani 0.262(7) 1 d PD D 1
H12A H 0.1554 0.6306 -0.0701 0.331 Uiso 0.262(7) 1 calc PR D 1
H12B H 0.1644 0.5917 -0.0691 0.331 Uiso 0.262(7) 1 calc PR D 1
H12C H 0.1903 0.6186 -0.0549 0.331 Uiso 0.262(7) 1 calc PR D 1
C10B C 0.16564(7) 0.58591(8) 0.00091(6) 0.0410(6) Uani 0.738(7) 1 d P D 2
H10C H 0.1722 0.5622 -0.0011 0.049 Uiso 0.738(7) 1 calc PR D 2
H10D H 0.1499 0.5907 -0.0176 0.049 Uiso 0.738(7) 1 calc PR D 2
C11B C 0.19524(19) 0.60614(14) -0.00410(16) 0.120(4) Uani 0.738(7) 1 d PD D 2
H11C H 0.2093 0.6047 0.0161 0.144 Uiso 0.738(7) 1 calc PR D 2
H11D H 0.1883 0.6297 -0.0067 0.144 Uiso 0.738(7) 1 calc PR D 2
C12B C 0.2159(2) 0.5964(2) -0.03378(19) 0.140(5) Uani 0.738(7) 1 d PD D 2
H12D H 0.2325 0.6137 -0.0382 0.210 Uiso 0.738(7) 1 calc PR D 2
H12E H 0.2014 0.5938 -0.0533 0.210 Uiso 0.738(7) 1 calc PR D 2
H12F H 0.2272 0.5752 -0.0292 0.210 Uiso 0.738(7) 1 calc PR D 2
C13 C 0.13669(4) 0.54626(4) 0.12800(4) 0.0091(3) Uani 1 1 d . . .
C14 C 0.15988(4) 0.54929(4) 0.15772(4) 0.0137(3) Uani 1 1 d . . .
H14A H 0.1576 0.5719 0.1674 0.016 Uiso 1 1 calc R . .
H14B H 0.1832 0.5466 0.1500 0.016 Uiso 1 1 calc R . .
C15 C 0.15271(5) 0.52341(5) 0.18478(4) 0.0198(4) Uani 1 1 d . . .
H15A H 0.1524 0.5009 0.1746 0.024 Uiso 1 1 calc R . .
H15B H 0.1709 0.5239 0.2015 0.024 Uiso 1 1 calc R . .
C16 C 0.11975(6) 0.52950(6) 0.20232(5) 0.0282(4) Uani 1 1 d . . .
H16A H 0.1163 0.5123 0.2194 0.042 Uiso 1 1 calc R . .
H16B H 0.1015 0.5286 0.1860 0.042 Uiso 1 1 calc R . .
H16C H 0.1201 0.5515 0.2129 0.042 Uiso 1 1 calc R . .
C17 C 0.07411(4) 0.65128(4) 0.09298(4) 0.0099(3) Uani 1 1 d . . .
C18 C 0.08861(4) 0.68599(4) 0.09635(5) 0.0176(3) Uani 1 1 d . . .
H18A H 0.1043 0.6897 0.0776 0.021 Uiso 1 1 calc R . .
H18B H 0.1018 0.6869 0.1172 0.021 Uiso 1 1 calc R . .
C19 C 0.06368(5) 0.71444(5) 0.09681(6) 0.0247(4) Uani 1 1 d . . .
H19A H 0.0752 0.7351 0.1040 0.030 Uiso 1 1 calc R . .
H19B H 0.0461 0.7095 0.1134 0.030 Uiso 1 1 calc R . .
C20 C 0.04750(6) 0.72034(6) 0.06304(7) 0.0357(5) Uani 1 1 d . . .
H20A H 0.0316 0.7389 0.0647 0.054 Uiso 1 1 calc R . .
H20B H 0.0357 0.7001 0.0560 0.054 Uiso 1 1 calc R . .
H20C H 0.0647 0.7258 0.0466 0.054 Uiso 1 1 calc R . .
C21 C 0.17056(4) 0.69727(4) 0.08564(4) 0.0151(3) Uani 1 1 d . . .
C22 C 0.17764(9) 0.68778(7) 0.04989(6) 0.0465(8) Uani 1 1 d . . .
H22A H 0.1905 0.6667 0.0500 0.056 Uiso 1 1 calc R . .
H22B H 0.1561 0.6832 0.0387 0.056 Uiso 1 1 calc R . .
C23 C 0.19572(14) 0.71182(10) 0.02988(8) 0.0856(16) Uani 1 1 d . . .
H23A H 0.2176 0.7158 0.0406 0.103 Uiso 1 1 calc R . .
H23B H 0.1833 0.7332 0.0305 0.103 Uiso 1 1 calc R . .
C24 C 0.2019(2) 0.70289(17) -0.00623(11) 0.148(3) Uani 1 1 d . . .
H24A H 0.2144 0.7209 -0.0170 0.222 Uiso 1 1 calc R . .
H24B H 0.1804 0.6999 -0.0177 0.222 Uiso 1 1 calc R . .
H24C H 0.2147 0.6821 -0.0074 0.222 Uiso 1 1 calc R . .
C25 C 0.11859(4) 0.72289(4) 0.18905(4) 0.0092(3) Uani 1 1 d . . .
C26 C 0.09791(4) 0.75449(4) 0.18971(4) 0.0144(3) Uani 1 1 d . . .
H26A H 0.0902 0.7595 0.1668 0.017 Uiso 1 1 calc R . .
H26B H 0.1123 0.7732 0.1971 0.017 Uiso 1 1 calc R . .
C27 C 0.06759(4) 0.75258(5) 0.21261(5) 0.0188(3) Uani 1 1 d . . .
H27A H 0.0747 0.7446 0.2349 0.023 Uiso 1 1 calc R . .
H27B H 0.0580 0.7752 0.2153 0.023 Uiso 1 1 calc R . .
C28 C 0.04097(5) 0.72936(5) 0.19909(6) 0.0280(4) Uani 1 1 d . . .
H28A H 0.0220 0.7288 0.2145 0.042 Uiso 1 1 calc R . .
H28B H 0.0502 0.7068 0.1967 0.042 Uiso 1 1 calc R . .
H28C H 0.0335 0.7374 0.1772 0.042 Uiso 1 1 calc R . .
C29 C 0.13337(4) 0.46018(4) 0.04648(4) 0.0088(3) Uani 1 1 d . . .
C30 C 0.15755(5) 0.48866(5) 0.05090(5) 0.0203(4) Uani 1 1 d . . .
H30A H 0.1462 0.5096 0.0443 0.024 Uiso 1 1 calc R . .
H30B H 0.1631 0.4905 0.0749 0.024 Uiso 1 1 calc R . .
C31 C 0.18958(5) 0.48603(6) 0.03161(6) 0.0302(5) Uani 1 1 d . . .
H31A H 0.1846 0.4880 0.0075 0.036 Uiso 1 1 calc R . .
H31B H 0.1995 0.4637 0.0355 0.036 Uiso 1 1 calc R . .
C32 C 0.21487(6) 0.51250(6) 0.04113(7) 0.0359(5) Uani 1 1 d . . .
H32A H 0.2352 0.5095 0.0279 0.054 Uiso 1 1 calc R . .
H32B H 0.2203 0.5104 0.0649 0.054 Uiso 1 1 calc R . .
H32C H 0.2055 0.5347 0.0368 0.054 Uiso 1 1 calc R . .
C33 C 0.01664(4) 0.47178(5) 0.08677(5) 0.0184(4) Uani 1 1 d . . .
C34A C -0.01234(12) 0.45055(14) 0.10117(12) 0.0233(11) Uani 0.548(8) 1 d PD E 1
H34A H -0.0316 0.4655 0.1051 0.028 Uiso 0.548(8) 1 calc PR E 1
H34B H -0.0191 0.4341 0.0840 0.028 Uiso 0.548(8) 1 calc PR E 1
C35A C -0.00519(16) 0.43208(17) 0.13299(13) 0.0463(16) Uani 0.548(8) 1 d PD E 1
H35A H 0.0015 0.4483 0.1504 0.056 Uiso 0.548(8) 1 calc PR E 1
H35B H 0.0138 0.4167 0.1293 0.056 Uiso 0.548(8) 1 calc PR E 1
C36A C -0.0348(2) 0.41244(17) 0.1451(3) 0.104(4) Uani 0.548(8) 1 d P E 1
H36A H -0.0289 0.4006 0.1657 0.156 Uiso 0.548(8) 1 calc PR E 1
H36B H -0.0414 0.3962 0.1280 0.156 Uiso 0.548(8) 1 calc PR E 1
H36C H -0.0535 0.4277 0.1495 0.156 Uiso 0.548(8) 1 calc PR E 1
C34B C -0.01207(15) 0.44853(15) 0.0848(3) 0.0348(17) Uani 0.452(8) 1 d P E 2
H34C H -0.0272 0.4549 0.0663 0.042 Uiso 0.452(8) 1 calc PR E 2
H34D H -0.0043 0.4254 0.0811 0.042 Uiso 0.452(8) 1 calc PR E 2
C35B C -0.0293(2) 0.45145(18) 0.1172(2) 0.066(3) Uani 0.452(8) 1 d PD E 2
H35C H -0.0490 0.4365 0.1171 0.079 Uiso 0.452(8) 1 calc PR E 2
H35D H -0.0375 0.4746 0.1198 0.079 Uiso 0.452(8) 1 calc PR E 2
C36B C -0.0077(2) 0.4428(3) 0.1466(3) 0.107(6) Uani 0.452(8) 1 d PD E 2
H36D H -0.0205 0.4457 0.1672 0.161 Uiso 0.452(8) 1 calc PR E 2
H36E H 0.0118 0.4576 0.1469 0.161 Uiso 0.452(8) 1 calc PR E 2
H36F H -0.0003 0.4196 0.1447 0.161 Uiso 0.452(8) 1 calc PR E 2
C37 C 0.11774(4) 0.62956(4) 0.18115(4) 0.0119(3) Uani 1 1 d . . .
C38A C 0.08431(6) 0.61430(9) 0.17318(5) 0.0458(8) Uani 0.454(7) 1 d P F 1
H38A H 0.0874 0.5916 0.1640 0.055 Uiso 0.454(7) 1 calc PR F 1
H38B H 0.0726 0.6280 0.1563 0.055 Uiso 0.454(7) 1 calc PR F 1
C39A C 0.06301(12) 0.6127(2) 0.20635(12) 0.047(2) Uani 0.454(7) 1 d P F 1
H39A H 0.0534 0.5900 0.2075 0.057 Uiso 0.454(7) 1 calc PR F 1
H39B H 0.0790 0.6146 0.2251 0.057 Uiso 0.454(7) 1 calc PR F 1
C40A C 0.03922(11) 0.63312(10) 0.21240(8) 0.0674(11) Uani 0.454(7) 1 d P F 1
H40A H 0.0255 0.6245 0.2307 0.101 Uiso 0.454(7) 1 calc PR F 1
H40B H 0.0254 0.6357 0.1924 0.101 Uiso 0.454(7) 1 calc PR F 1
H40C H 0.0485 0.6549 0.2187 0.101 Uiso 0.454(7) 1 calc PR F 1
C38B C 0.08431(6) 0.61430(9) 0.17318(5) 0.0458(8) Uani 0.546(7) 1 d P F 2
H38C H 0.0848 0.6069 0.1496 0.055 Uiso 0.546(7) 1 calc PR F 2
H38D H 0.0817 0.5941 0.1871 0.055 Uiso 0.546(7) 1 calc PR F 2
C39B C 0.05520(8) 0.63466(9) 0.17780(9) 0.0184(9) Uani 0.546(7) 1 d P F 2
H39C H 0.0383 0.6279 0.1611 0.022 Uiso 0.546(7) 1 calc PR F 2
H39D H 0.0613 0.6581 0.1731 0.022 Uiso 0.546(7) 1 calc PR F 2
C40B C 0.03922(11) 0.63312(10) 0.21240(8) 0.0674(11) Uani 0.546(7) 1 d P F 2
H40D H 0.0214 0.6498 0.2139 0.101 Uiso 0.546(7) 1 calc PR F 2
H40E H 0.0562 0.6377 0.2294 0.101 Uiso 0.546(7) 1 calc PR F 2
H40F H 0.0298 0.6108 0.2160 0.101 Uiso 0.546(7) 1 calc PR F 2
H2WA H 0.0758(7) 0.5164(7) 0.0423(7) 0.042(9) Uiso 1 1 d . . .
H2WB H 0.0505(9) 0.5180(8) 0.0644(8) 0.048(9) Uiso 1 1 d . . .
H1WA H 0.2039(8) 0.6777(7) 0.2242(7) 0.032(7) Uiso 1 1 d . . .
H1WB H 0.1837(7) 0.7054(7) 0.2223(7) 0.030(7) Uiso 1 1 d . . .

loop_
_atom_site_aniso_label
_atom_site_aniso_U_11
_atom_site_aniso_U_22
_atom_site_aniso_U_33
_atom_site_aniso_U_23
_atom_site_aniso_U_13
_atom_site_aniso_U_12
Mn1 0.00987(11) 0.00580(10) 0.00720(11) -0.00218(8) -0.00143(8) 0.00218(8)
Mn2 0.00788(11) 0.00642(11) 0.00975(11) 0.00081(8) -0.00362(8) -0.00197(8)
Mn3 0.00791(11) 0.00688(11) 0.01126(11) 0.00403(8) -0.00229(8) -0.00250(8)
Mn4 0.00882(11) 0.00873(11) 0.01144(11) -0.00208(8) -0.00124(8) -0.00238(8)
Mn5 0.00761(11) 0.00655(11) 0.00786(11) -0.00231(8) -0.00315(8) 0.00135(8)
O1 0.0111(6) 0.0130(6) 0.0221(6) 0.0006(5) -0.0048(5) -0.0051(4)
O2 0.0079(5) 0.0095(5) 0.0180(6) 0.0031(4) -0.0038(4) -0.0034(4)
O3 0.0138(6) 0.0132(6) 0.0246(7) -0.0001(5) -0.0049(5) 0.0021(5)
O4 0.0113(6) 0.0160(6) 0.0262(7) -0.0020(5) -0.0026(5) 0.0006(5)
O5 0.0243(7) 0.0227(7) 0.0168(6) -0.0063(5) 0.0071(5) -0.0063(5)
O6 0.0171(6) 0.0238(7) 0.0131(6) -0.0060(5) 0.0011(5) 0.0002(5)
O7 0.0120(5) 0.0106(5) 0.0151(6) -0.0058(4) -0.0031(4) 0.0013(4)
O8 0.0112(5) 0.0099(5) 0.0124(5) 0.0020(4) -0.0057(4) -0.0017(4)
O9 0.0204(6) 0.0113(5) 0.0099(5) 0.0004(4) -0.0020(4) 0.0029(4)
O10 0.0118(5) 0.0077(5) 0.0124(5) -0.0025(4) -0.0039(4) 0.0009(4)
O11 0.0259(7) 0.0127(6) 0.0147(6) 0.0030(5) -0.0063(5) -0.0061(5)
O12 0.0132(5) 0.0108(5) 0.0110(5) 0.0001(4) -0.0023(4) -0.0044(4)
O13 0.0091(5) 0.0080(5) 0.0112(5) 0.0031(4) -0.0006(4) -0.0016(4)
O14 0.0109(5) 0.0141(6) 0.0145(6) 0.0094(4) -0.0024(4) -0.0009(4)
O15 0.0094(5) 0.0088(5) 0.0088(5) -0.0021(4) -0.0008(4) 0.0020(4)
O16 0.0166(6) 0.0108(5) 0.0108(5) -0.0018(4) -0.0005(4) 0.0080(4)
O17 0.0078(5) 0.0100(5) 0.0158(6) -0.0026(4) -0.0018(4) 0.0040(4)
O18 0.0138(6) 0.0144(6) 0.0231(6) -0.0023(5) -0.0047(5) 0.0065(5)
O19 0.0293(7) 0.0097(5) 0.0155(6) 0.0015(4) -0.0149(5) -0.0033(5)
O20 0.0108(5) 0.0110(5) 0.0154(6) -0.0036(4) 0.0008(4) -0.0047(4)
O1W 0.0112(5) 0.0116(5) 0.0099(5) 0.0015(4) -0.0053(4) 0.0004(4)
O2W 0.0146(6) 0.0084(5) 0.0088(5) -0.0035(4) -0.0008(4) 0.0017(4)
C1 0.0095(7) 0.0118(7) 0.0258(9) 0.0019(6) -0.0062(6) -0.0021(6)
C2A 0.0134(15) 0.0250(17) 0.028(2) -0.0092(18) -0.0056(17) 0.0032(11)
C3A 0.037(2) 0.0277(17) 0.0246(19) -0.0002(13) 0.0065(15) 0.0090(14)
C4A 0.040(2) 0.0291(19) 0.056(3) -0.0123(18) 0.020(2) 0.0014(16)
C2B 0.009(3) 0.014(3) 0.061(8) -0.007(4) -0.013(4) 0.003(2)
C3B 0.14(2) 0.072(10) 0.15(2) 0.034(12) 0.115(19) 0.067(12)
C4B 0.110(16) 0.069(10) 0.22(3) 0.016(14) 0.10(2) 0.040(10)
C5 0.0104(7) 0.0116(7) 0.0223(8) 0.0038(6) 0.0013(6) -0.0001(6)
C6 0.0173(9) 0.0232(9) 0.0388(12) -0.0005(8) -0.0046(8) 0.0089(7)
C7 0.0286(12) 0.0385(13) 0.0495(15) -0.0061(11) 0.0083(10) 0.0133(10)
C8A 0.076(4) 0.084(4) 0.121(6) -0.040(4) -0.018(4) 0.055(4)
C8B 0.029(4) 0.037(4) 0.026(4) -0.003(3) 0.018(3) -0.003(3)
C9 0.0205(8) 0.0199(8) 0.0122(8) -0.0013(6) 0.0044(6) 0.0016(7)
C10A 0.0475(15) 0.0561(16) 0.0193(10) -0.0094(10) 0.0186(10) -0.0056(12)
C11A 0.075(13) 0.32(4) 0.085(15) -0.06(2) 0.052(12) -0.05(2)
C12A 0.19(4) 0.37(6) 0.09(2) 0.12(3) 0.02(2) -0.02(4)
C10B 0.0475(15) 0.0561(16) 0.0193(10) -0.0094(10) 0.0186(10) -0.0056(12)
C11B 0.172(7) 0.082(4) 0.106(5) -0.062(4) 0.128(5) -0.077(4)
C12B 0.176(9) 0.105(6) 0.139(7) -0.012(5) 0.122(7) -0.022(6)
C13 0.0081(7) 0.0114(7) 0.0077(6) -0.0010(5) -0.0009(5) -0.0002(5)
C14 0.0157(8) 0.0123(7) 0.0133(7) 0.0002(6) -0.0088(6) -0.0014(6)
C15 0.0326(10) 0.0141(8) 0.0128(8) 0.0018(6) -0.0107(7) -0.0017(7)
C16 0.0439(12) 0.0277(10) 0.0130(8) -0.0015(7) 0.0024(8) -0.0080(9)
C17 0.0125(7) 0.0080(7) 0.0091(7) -0.0005(5) -0.0047(5) 0.0005(5)
C18 0.0159(8) 0.0085(7) 0.0284(9) -0.0013(6) -0.0077(7) -0.0009(6)
C19 0.0216(9) 0.0101(8) 0.0424(12) -0.0027(8) -0.0053(8) 0.0026(7)
C20 0.0313(12) 0.0240(10) 0.0519(15) 0.0134(10) -0.0146(10) 0.0029(9)
C21 0.0187(8) 0.0160(8) 0.0106(7) 0.0007(6) -0.0018(6) -0.0092(6)
C22 0.089(2) 0.0362(13) 0.0141(10) -0.0066(9) 0.0137(11) -0.0350(14)
C23 0.159(4) 0.063(2) 0.0349(16) -0.0134(15) 0.045(2) -0.049(3)
C24 0.248(8) 0.156(6) 0.039(2) -0.002(3) 0.053(4) -0.089(6)
C25 0.0080(6) 0.0099(7) 0.0098(7) 0.0022(5) -0.0034(5) -0.0023(5)
C26 0.0142(7) 0.0106(7) 0.0185(8) 0.0035(6) 0.0010(6) 0.0008(6)
C27 0.0149(8) 0.0215(9) 0.0199(8) 0.0019(7) 0.0025(6) 0.0039(7)
C28 0.0125(8) 0.0237(10) 0.0478(13) 0.0080(9) -0.0007(8) 0.0003(7)
C29 0.0076(6) 0.0096(7) 0.0092(7) -0.0022(5) -0.0032(5) 0.0028(5)
C30 0.0163(8) 0.0173(8) 0.0272(9) -0.0122(7) 0.0065(7) -0.0069(7)
C31 0.0226(10) 0.0346(11) 0.0334(11) -0.0168(9) 0.0136(8) -0.0140(8)
C32 0.0264(11) 0.0382(12) 0.0432(13) -0.0069(10) 0.0087(10) -0.0185(9)
C33 0.0093(7) 0.0137(8) 0.0323(10) -0.0024(7) -0.0043(7) 0.0028(6)
C34A 0.0093(18) 0.030(2) 0.030(2) 0.002(2) 0.011(2) -0.0021(14)
C35A 0.039(3) 0.039(3) 0.061(4) 0.018(3) 0.037(3) 0.006(2)
C36A 0.100(6) 0.039(3) 0.172(10) 0.018(4) 0.100(7) 0.004(4)
C34B 0.013(2) 0.019(2) 0.072(6) -0.002(3) 0.001(3) 0.0005(17)
C35B 0.059(5) 0.035(4) 0.104(7) 0.004(4) 0.030(5) -0.006(3)
C36B 0.071(6) 0.085(9) 0.166(13) 0.086(9) 0.091(8) 0.034(6)
C37 0.0112(7) 0.0140(7) 0.0105(7) -0.0025(6) -0.0033(6) -0.0002(6)
C38A 0.0198(10) 0.103(2) 0.0151(9) 0.0168(12) -0.0065(8) -0.0308(13)
C39A 0.013(2) 0.111(6) 0.018(2) 0.020(3) -0.0010(17) -0.018(3)
C40A 0.099(3) 0.066(2) 0.0368(15) 0.0052(14) 0.0293(17) 0.042(2)
C38B 0.0198(10) 0.103(2) 0.0151(9) 0.0168(12) -0.0065(8) -0.0308(13)
C39B 0.0103(15) 0.0225(17) 0.0225(17) -0.0047(13) -0.0037(12) -0.0007(12)
C40B 0.099(3) 0.066(2) 0.0368(15) 0.0052(14) 0.0293(17) 0.042(2)

loop_
_atom_type_symbol
_atom_type_description
_atom_type_scat_dispersion_real
_atom_type_scat_dispersion_imag
_atom_type_scat_source
C C 0.0033 0.0016 'International Tables Vol C Tables 4.2.6.8 and 6.1.1.4'
H H 0.0000 0.0000 'International Tables Vol C Tables 4.2.6.8 and 6.1.1.4'
O O 0.0106 0.0060 'International Tables Vol C Tables 4.2.6.8 and 6.1.1.4'
Mn Mn 0.3368 0.7283 'International Tables Vol C Tables 4.2.6.8 and 6.1.1.4'

loop_
_geom_angle_atom_site_label_1
_geom_angle_atom_site_label_2
_geom_angle_atom_site_label_3
_geom_angle
_geom_angle_site_symmetry_1
_geom_angle_site_symmetry_3
O7 Mn1 O9 93.62(5) . .
O7 Mn1 O16 90.39(5) . .
O9 Mn1 O16 90.82(5) . .
O7 Mn1 O17 176.37(5) . .
O9 Mn1 O17 88.50(5) . .
O16 Mn1 O17 92.53(5) . .
O7 Mn1 O15 98.67(4) . .
O9 Mn1 O15 94.86(4) . .
O16 Mn1 O15 168.96(5) . .
O17 Mn1 O15 78.19(4) . .
O7 Mn1 O2W 95.07(5) . .
O9 Mn1 O2W 170.72(5) . .
O16 Mn1 O2W 85.88(4) . .
O17 Mn1 O2W 82.99(4) . .
O15 Mn1 O2W 87.05(4) . .
O3 Mn2 O20 94.67(5) . .
O3 Mn2 O12 94.96(5) . .
O20 Mn2 O12 76.38(4) . .
O3 Mn2 O1W 87.19(5) . .
O20 Mn2 O1W 107.16(5) . .
O12 Mn2 O1W 175.73(5) . .
O3 Mn2 O13 170.79(5) . .
O20 Mn2 O13 92.19(4) . .
O12 Mn2 O13 92.62(4) . .
O1W Mn2 O13 84.92(4) . .
O3 Mn2 O2 98.47(5) . .
O20 Mn2 O2 161.72(5) . .
O12 Mn2 O2 89.81(4) . .
O1W Mn2 O2 86.22(4) . .
O13 Mn2 O2 76.30(4) . .
O19 Mn3 O14 88.16(5) 46_465 46_465
O19 Mn3 O11 100.79(6) 46_465 .
O14 Mn3 O11 88.23(5) 46_465 .
O19 Mn3 O13 99.11(5) 46_465 .
O14 Mn3 O13 171.16(5) 46_465 .
O11 Mn3 O13 95.28(5) . .
O19 Mn3 O2 174.30(5) 46_465 .
O14 Mn3 O2 93.90(5) 46_465 .
O11 Mn3 O2 84.60(5) . .
O13 Mn3 O2 78.39(4) . .
O19 Mn3 O1W 92.99(5) 46_465 46_465
O14 Mn3 O1W 83.91(4) 46_465 46_465
O11 Mn3 O1W 163.91(5) . 46_465
O13 Mn3 O1W 90.66(4) . 46_465
O2 Mn3 O1W 81.96(4) . 46_465
O4 Mn4 O5 91.49(6) . .
O4 Mn4 O12 86.15(5) . .
O5 Mn4 O12 100.85(5) . .
O4 Mn4 O10 168.15(5) . .
O5 Mn4 O10 86.97(5) . .
O12 Mn4 O10 105.68(4) . .
O4 Mn4 O8 92.93(5) . .
O5 Mn4 O8 90.86(5) . .
O12 Mn4 O8 168.27(5) . .
O10 Mn4 O8 75.35(4) . .
O4 Mn4 O20 90.66(5) . .
O5 Mn4 O20 175.19(5) . .
O12 Mn4 O20 75.00(4) . .
O10 Mn4 O20 91.79(4) . .
O8 Mn4 O20 93.32(4) . .
O6 Mn5 O10 95.20(5) . .
O6 Mn5 O15 169.59(5) . 35_665
O10 Mn5 O15 94.12(4) . 35_665
O6 Mn5 O8 92.65(5) . .
O10 Mn5 O8 75.54(4) . .
O15 Mn5 O8 94.16(4) 35_665 .
O6 Mn5 O17 98.42(5) . 35_665
O10 Mn5 O17 90.27(4) . 35_665
O15 Mn5 O17 76.88(4) 35_665 35_665
O8 Mn5 O17 162.76(4) . 35_665
O6 Mn5 O2W 86.43(5) . .
O10 Mn5 O2W 176.02(4) . .
O15 Mn5 O2W 83.98(4) 35_665 .
O8 Mn5 O2W 108.05(4) . .
O17 Mn5 O2W 85.89(4) 35_665 .
C1 O2 Mn3 122.97(11) . .
C1 O2 Mn2 139.35(11) . .
Mn3 O2 Mn2 96.42(4) . .
C5 O3 Mn2 126.33(11) . .
C5 O4 Mn4 137.84(12) . .
C9 O5 Mn4 136.25(12) . .
C9 O6 Mn5 128.05(12) . .
C13 O7 Mn1 138.56(11) . .
C13 O8 Mn4 131.80(10) . .
C13 O8 Mn5 126.80(10) . .
Mn4 O8 Mn5 97.67(5) . .
C17 O9 Mn1 135.57(11) 32_565 .
C17 O10 Mn5 128.86(10) . .
C17 O10 Mn4 130.60(10) . .
Mn5 O10 Mn4 98.59(5) . .
C21 O11 Mn3 136.32(12) . .
C21 O12 Mn2 126.66(11) . .
C21 O12 Mn4 134.24(11) . .
Mn2 O12 Mn4 98.58(5) . .
C25 O13 Mn3 132.71(10) . .
C25 O13 Mn2 125.64(10) . .
Mn3 O13 Mn2 98.42(5) . .
C25 O14 Mn3 143.45(11) . 43_556
C29 O15 Mn1 132.92(10) . .
C29 O15 Mn5 128.76(10) . 32_565
Mn1 O15 Mn5 96.69(4) . 32_565
C29 O16 Mn1 141.30(11) 35_665 .
C33 O17 Mn1 122.02(11) . .
C33 O17 Mn5 139.92(11) . 32_565
Mn1 O17 Mn5 96.32(4) . 32_565
C37 O19 Mn3 131.82(11) . 43_556
C37 O20 Mn2 125.86(10) . .
C37 O20 Mn4 134.07(10) . .
Mn2 O20 Mn4 96.99(5) . .
Mn2 O1W Mn3 106.90(5) . 43_556
Mn2 O1W H1WA 120(2) . .
Mn3 O1W H1WA 114(2) 43_556 .
Mn2 O1W H1WB 114.1(18) . .
Mn3 O1W H1WB 91.4(18) 43_556 .
H1WA O1W H1WB 106(3) . .
Mn5 O2W Mn1 105.45(5) . .
Mn5 O2W H2WA 120(2) . .
Mn1 O2W H2WA 119(2) . .
Mn5 O2W H2WB 113(2) . .
Mn1 O2W H2WB 91(2) . .
H2WA O2W H2WB 105(3) . .
O1 C1 O2 122.51(16) . .
O1 C1 C2B 116.4(4) . .
O2 C1 C2B 118.3(3) . .
O1 C1 C2A 121.0(2) . .
O2 C1 C2A 116.0(2) . .
C2B C1 C2A 24.7(5) . .
C3A C2A C1 116.8(3) . .
C3A C2A H2A1 108.1 . .
C1 C2A H2A1 108.1 . .
C3A C2A H2A2 108.1 . .
C1 C2A H2A2 108.1 . .
H2A1 C2A H2A2 107.3 . .
C4A C3A C2A 113.1(4) . .
C4A C3A H3A1 109.0 . .
C2A C3A H3A1 109.0 . .
C4A C3A H3A2 109.0 . .
C2A C3A H3A2 109.0 . .
H3A1 C3A H3A2 107.8 . .
C3A C4A H4A1 109.5 . .
C3A C4A H4A2 109.5 . .
H4A1 C4A H4A2 109.5 . .
C3A C4A H4A3 109.5 . .
H4A1 C4A H4A3 109.5 . .
H4A2 C4A H4A3 109.5 . .
C3B C2B C1 104.6(9) . .
C3B C2B H2B1 110.8 . .
C1 C2B H2B1 110.8 . .
C3B C2B H2B2 110.8 . .
C1 C2B H2B2 110.8 . .
H2B1 C2B H2B2 108.9 . .
C2B C3B C4B 112.2(15) . .
C2B C3B H3B1 109.2 . .
C4B C3B H3B1 109.2 . .
C2B C3B H3B2 109.2 . .
C4B C3B H3B2 109.2 . .
H3B1 C3B H3B2 107.9 . .
C3B C4B H4B1 109.5 . .
C3B C4B H4B2 109.5 . .
H4B1 C4B H4B2 109.5 . .
C3B C4B H4B3 109.5 . .
H4B1 C4B H4B3 109.5 . .
H4B2 C4B H4B3 109.5 . .
O4 C5 O3 125.96(16) . .
O4 C5 C6 117.46(16) . .
O3 C5 C6 116.56(16) . .
C5 C6 C7 115.20(18) . .
C5 C6 H6A 108.5 . .
C7 C6 H6A 108.5 . .
C5 C6 H6B 108.5 . .
C7 C6 H6B 108.5 . .
H6A C6 H6B 107.5 . .
C8B C7 C8A 94.7 . .
C8B C7 C6 115.50(13) . .
C8A C7 C6 116.30(12) . .
C8B C7 H7A 113.4 . .
C8A C7 H7A 108.2 . .
C6 C7 H7A 108.2 . .
C8B C7 H7B 13.6 . .
C8A C7 H7B 108.2 . .
C6 C7 H7B 108.2 . .
H7A C7 H7B 107.4 . .
C7 C8A H8A1 109.5 . .
C7 C8A H8A2 109.5 . .
H8A1 C8A H8A2 109.5 . .
C7 C8A H8A3 109.5 . .
H8A1 C8A H8A3 109.5 . .
H8A2 C8A H8A3 109.5 . .
C7 C8B H8B1 109.5 . .
C7 C8B H8B2 109.5 . .
H8B1 C8B H8B2 109.5 . .
C7 C8B H8B3 109.5 . .
H8B1 C8B H8B3 109.5 . .
H8B2 C8B H8B3 109.5 . .
O5 C9 O6 125.85(17) . .
O5 C9 C10A 118.05(19) . .
O6 C9 C10A 116.10(18) . .
C11A C10A C9 107.0(6) . .
C11A C10A H10A 110.3 . .
C9 C10A H10A 110.3 . .
C11A C10A H10B 110.3 . .
C9 C10A H10B 110.3 . .
H10A C10A H10B 108.6 . .
C12A C11A C10A 118.1(16) . .
C12A C11A H11A 107.8 . .
C10A C11A H11A 107.8 . .
C12A C11A H11B 107.8 . .
C10A C11A H11B 107.8 . .
H11A C11A H11B 107.1 . .
C11A C12A H12A 109.5 . .
C11A C12A H12B 109.5 . .
H12A C12A H12B 109.5 . .
C11A C12A H12C 109.5 . .
H12A C12A H12C 109.5 . .
H12B C12A H12C 109.5 . .
C12B C11B H11C 108.6 . .
C12B C11B H11D 108.6 . .
H11C C11B H11D 107.6 . .
C11B C12B H12D 109.5 . .
C11B C12B H12E 109.5 . .
H12D C12B H12E 109.5 . .
C11B C12B H12F 109.5 . .
H12D C12B H12F 109.5 . .
H12E C12B H12F 109.5 . .
O7 C13 O8 122.88(14) . .
O7 C13 C14 117.35(14) . .
O8 C13 C14 119.76(14) . .
C13 C14 C15 112.83(14) . .
C13 C14 H14A 109.0 . .
C15 C14 H14A 109.0 . .
C13 C14 H14B 109.0 . .
C15 C14 H14B 109.0 . .
H14A C14 H14B 107.8 . .
C16 C15 C14 112.56(16) . .
C16 C15 H15A 109.1 . .
C14 C15 H15A 109.1 . .
C16 C15 H15B 109.1 . .
C14 C15 H15B 109.1 . .
H15A C15 H15B 107.8 . .
C15 C16 H16A 109.5 . .
C15 C16 H16B 109.5 . .
H16A C16 H16B 109.5 . .
C15 C16 H16C 109.5 . .
H16A C16 H16C 109.5 . .
H16B C16 H16C 109.5 . .
O9 C17 O10 123.62(15) 35_665 .
O9 C17 C18 120.06(15) 35_665 .
O10 C17 C18 116.31(14) . .
C17 C18 C19 116.06(15) . .
C17 C18 H18A 108.3 . .
C19 C18 H18A 108.3 . .
C17 C18 H18B 108.3 . .
C19 C18 H18B 108.3 . .
H18A C18 H18B 107.4 . .
C18 C19 C20 112.78(19) . .
C18 C19 H19A 109.0 . .
C20 C19 H19A 109.0 . .
C18 C19 H19B 109.0 . .
C20 C19 H19B 109.0 . .
H19A C19 H19B 107.8 . .
C19 C20 H20A 109.5 . .
C19 C20 H20B 109.5 . .
H20A C20 H20B 109.5 . .
C19 C20 H20C 109.5 . .
H20A C20 H20C 109.5 . .
H20B C20 H20C 109.5 . .
O11 C21 O12 123.57(16) . .
O11 C21 C22 118.85(17) . .
O12 C21 C22 117.58(18) . .
C23 C22 C21 116.9(2) . .
C23 C22 H22A 108.1 . .
C21 C22 H22A 108.1 . .
C23 C22 H22B 108.1 . .
C21 C22 H22B 108.1 . .
H22A C22 H22B 107.3 . .
C22 C23 C24 117.0(3) . .
C22 C23 H23A 108.0 . .
C24 C23 H23A 108.0 . .
C22 C23 H23B 108.0 . .
C24 C23 H23B 108.0 . .
H23A C23 H23B 107.3 . .
C23 C24 H24A 109.5 . .
C23 C24 H24B 109.5 . .
H24A C24 H24B 109.5 . .
C23 C24 H24C 109.5 . .
H24A C24 H24C 109.5 . .
H24B C24 H24C 109.5 . .
O14 C25 O13 122.51(15) . .
O14 C25 C26 119.15(15) . .
O13 C25 C26 118.33(14) . .
C25 C26 C27 113.88(14) . .
C25 C26 H26A 108.8 . .
C27 C26 H26A 108.8 . .
C25 C26 H26B 108.8 . .
C27 C26 H26B 108.8 . .
H26A C26 H26B 107.7 . .
C28 C27 C26 112.12(16) . .
C28 C27 H27A 109.2 . .
C26 C27 H27A 109.2 . .
C28 C27 H27B 109.2 . .
C26 C27 H27B 109.2 . .
H27A C27 H27B 107.9 . .
C27 C28 H28A 109.5 . .
C27 C28 H28B 109.5 . .
H28A C28 H28B 109.5 . .
C27 C28 H28C 109.5 . .
H28A C28 H28C 109.5 . .
H28B C28 H28C 109.5 . .
O16 C29 O15 123.19(15) 32_565 .
O16 C29 C30 119.32(15) 32_565 .
O15 C29 C30 117.49(14) . .
C31 C30 C29 115.83(15) . .
C31 C30 H30A 108.3 . .
C29 C30 H30A 108.3 . .
C31 C30 H30B 108.3 . .
C29 C30 H30B 108.3 . .
H30A C30 H30B 107.4 . .
C30 C31 C32 113.12(17) . .
C30 C31 H31A 109.0 . .
C32 C31 H31A 109.0 . .
C30 C31 H31B 109.0 . .
C32 C31 H31B 109.0 . .
H31A C31 H31B 107.8 . .
C31 C32 H32A 109.5 . .
C31 C32 H32B 109.5 . .
H32A C32 H32B 109.5 . .
C31 C32 H32C 109.5 . .
H32A C32 H32C 109.5 . .
H32B C32 H32C 109.5 . .
O18 C33 O17 122.75(17) . .
O18 C33 C34B 117.2(3) . .
O17 C33 C34B 118.0(3) . .
O18 C33 C34A 121.1(2) . .
O17 C33 C34A 115.2(2) . .
C34B C33 C34A 25.0(3) . .
C35A C34A C33 116.3(4) . .
C35A C34A H34A 108.2 . .
C33 C34A H34A 108.2 . .
C35A C34A H34B 108.2 . .
C33 C34A H34B 108.2 . .
H34A C34A H34B 107.4 . .
C34A C35A C36A 112.3(6) . .
C34A C35A H35A 109.1 . .
C36A C35A H35A 109.1 . .
C34A C35A H35B 109.1 . .
C36A C35A H35B 109.1 . .
H35A C35A H35B 107.9 . .
C35A C36A H36A 109.5 . .
C35A C36A H36B 109.5 . .
H36A C36A H36B 109.5 . .
C35A C36A H36C 109.5 . .
H36A C36A H36C 109.5 . .
H36B C36A H36C 109.5 . .
C35B C34B C33 105.5(6) . .
C35B C34B H34C 110.6 . .
C33 C34B H34C 110.6 . .
C35B C34B H34D 110.6 . .
C33 C34B H34D 110.6 . .
H34C C34B H34D 108.8 . .
C34B C35B C36B 113.7(7) . .
C34B C35B H35C 108.8 . .
C36B C35B H35C 108.8 . .
C34B C35B H35D 108.8 . .
C36B C35B H35D 108.8 . .
H35C C35B H35D 107.7 . .
C35B C36B H36D 109.5 . .
C35B C36B H36E 109.5 . .
H36D C36B H36E 109.5 . .
C35B C36B H36F 109.5 . .
H36D C36B H36F 109.5 . .
H36E C36B H36F 109.5 . .
O19 C37 O20 123.39(16) . .
O19 C37 C38A 118.64(16) . .
O20 C37 C38A 117.94(15) . .
C37 C38A C39A 108.5(3) . .
C37 C38A H38A 110.0 . .
C39A C38A H38A 110.0 . .
C37 C38A H38B 110.0 . .
C39A C38A H38B 110.0 . .
H38A C38A H38B 108.4 . .
C40A C39A C38A 122.4(5) . .
C40A C39A H39A 106.7 . .
C38A C39A H39A 106.7 . .
C40A C39A H39B 106.7 . .
C38A C39A H39B 106.7 . .
H39A C39A H39B 106.6 . .
C39A C40A H40A 109.5 . .
C39A C40A H40B 109.5 . .
H40A C40A H40B 109.5 . .
C39A C40A H40C 109.5 . .
H40A C40A H40C 109.5 . .
H40B C40A H40C 109.5 . .
H39C C39B H39D 107.4 . .

loop_
_geom_bond_atom_site_label_1
_geom_bond_atom_site_label_2
_geom_bond_distance
_geom_bond_site_symmetry_2
Mn1 O7 2.0683(12) .
Mn1 O9 2.1185(12) .
Mn1 O16 2.1273(12) .
Mn1 O17 2.1820(12) .
Mn1 O15 2.1972(11) .
Mn1 O2W 2.3486(12) .
Mn2 O3 2.1003(13) .
Mn2 O20 2.2003(12) .
Mn2 O12 2.2036(12) .
Mn2 O1W 2.2314(12) .
Mn2 O13 2.2319(12) .
Mn2 O2 2.2359(12) .
Mn3 O19 2.0874(13) 46_465
Mn3 O14 2.1077(12) 46_465
Mn3 O11 2.1156(14) .
Mn3 O13 2.1510(11) .
Mn3 O2 2.2152(12) .
Mn3 O1W 2.3564(13) 46_465
Mn4 O4 2.1060(13) .
Mn4 O5 2.1191(14) .
Mn4 O12 2.2076(12) .
Mn4 O10 2.2164(12) .
Mn4 O8 2.2193(12) .
Mn4 O20 2.2641(12) .
Mn5 O6 2.0879(13) .
Mn5 O10 2.1992(12) .
Mn5 O15 2.2072(12) 35_665
Mn5 O8 2.2270(12) .
Mn5 O17 2.2347(12) 35_665
Mn5 O2W 2.2348(12) .
O1 C1 1.251(2) .
O2 C1 1.279(2) .
O3 C5 1.266(2) .
O4 C5 1.249(2) .
O5 C9 1.250(2) .
O6 C9 1.262(2) .
O7 C13 1.246(2) .
O8 C13 1.274(2) .
O9 C17 1.241(2) 32_565
O10 C17 1.2837(19) .
O11 C21 1.242(2) .
O12 C21 1.281(2) .
O13 C25 1.284(2) .
O14 C25 1.2424(19) .
O14 Mn3 2.1077(12) 43_556
O15 C29 1.284(2) .
O15 Mn5 2.2072(12) 32_565
O16 C29 1.2453(19) 35_665
O17 C33 1.281(2) .
O17 Mn5 2.2347(12) 32_565
O18 C33 1.248(2) .
O19 C37 1.242(2) .
O19 Mn3 2.0874(13) 43_556
O20 C37 1.281(2) .
O1W Mn3 2.3564(13) 43_556
O1W H1WA 0.84(3) .
O1W H1WB 0.88(3) .
O2W H2WA 0.80(3) .
O2W H2WB 0.90(4) .
C1 C2B 1.494(8) .
C1 C2A 1.541(5) .
C2A C3A 1.523(5) .
C2A H2A1 0.9900 .
C2A H2A2 0.9900 .
C3A C4A 1.501(6) .
C3A H3A1 0.9900 .
C3A H3A2 0.9900 .
C4A H4A1 0.9800 .
C4A H4A2 0.9800 .
C4A H4A3 0.9800 .
C2B C3B 1.470(18) .
C2B H2B1 0.9900 .
C2B H2B2 0.9900 .
C3B C4B 1.559(18) .
C3B H3B1 0.9900 .
C3B H3B2 0.9900 .
C4B H4B1 0.9800 .
C4B H4B2 0.9800 .
C4B H4B3 0.9800 .
C5 C6 1.520(2) .
C6 C7 1.523(3) .
C6 H6A 0.9900 .
C6 H6B 0.9900 .
C7 C8B 1.4112 .
C7 C8A 1.4726 .
C7 H7A 0.9900 .
C7 H7B 0.9900 .
C8A H8A1 0.9800 .
C8A H8A2 0.9800 .
C8A H8A3 0.9800 .
C8B H8B1 0.9800 .
C8B H8B2 0.9800 .
C8B H8B3 0.9800 .
C9 C10A 1.519(3) .
C10A C11A 1.501(2) .
C10A H10A 0.9900 .
C10A H10B 0.9900 .
C11A C12A 1.500(2) .
C11A H11A 0.9900 .
C11A H11B 0.9900 .
C12A H12A 0.9800 .
C12A H12B 0.9800 .
C12A H12C 0.9800 .
C11B C12B 1.500(2) .
C11B H11C 0.9900 .
C11B H11D 0.9900 .
C12B H12D 0.9800 .
C12B H12E 0.9800 .
C12B H12F 0.9800 .
C13 C14 1.515(2) .
C14 C15 1.527(2) .
C14 H14A 0.9900 .
C14 H14B 0.9900 .
C15 C16 1.515(3) .
C15 H15A 0.9900 .
C15 H15B 0.9900 .
C16 H16A 0.9800 .
C16 H16B 0.9800 .
C16 H16C 0.9800 .
C17 O9 1.241(2) 35_665
C17 C18 1.513(2) .
C18 C19 1.516(2) .
C18 H18A 0.9900 .
C18 H18B 0.9900 .
C19 C20 1.519(3) .
C19 H19A 0.9900 .
C19 H19B 0.9900 .
C20 H20A 0.9800 .
C20 H20B 0.9800 .
C20 H20C 0.9800 .
C21 C22 1.509(3) .
C22 C23 1.447(4) .
C22 H22A 0.9900 .
C22 H22B 0.9900 .
C23 C24 1.510(5) .
C23 H23A 0.9900 .
C23 H23B 0.9900 .
C24 H24A 0.9800 .
C24 H24B 0.9800 .
C24 H24C 0.9800 .
C25 C26 1.513(2) .
C26 C27 1.524(2) .
C26 H26A 0.9900 .
C26 H26B 0.9900 .
C27 C28 1.515(3) .
C27 H27A 0.9900 .
C27 H27B 0.9900 .
C28 H28A 0.9800 .
C28 H28B 0.9800 .
C28 H28C 0.9800 .
C29 O16 1.2453(19) 32_565
C29 C30 1.507(2) .
C30 C31 1.501(3) .
C30 H30A 0.9900 .
C30 H30B 0.9900 .
C31 C32 1.515(3) .
C31 H31A 0.9900 .
C31 H31B 0.9900 .
C32 H32A 0.9800 .
C32 H32B 0.9800 .
C32 H32C 0.9800 .
C33 C34B 1.482(6) .
C33 C34A 1.550(5) .
C34A C35A 1.502(2) .
C34A H34A 0.9900 .
C34A H34B 0.9900 .
C35A C36A 1.504(9) .
C35A H35A 0.9900 .
C35A H35B 0.9900 .
C36A H36A 0.9800 .
C36A H36B 0.9800 .
C36A H36C 0.9800 .
C34B C35B 1.474(12) .
C34B H34C 0.9900 .
C34B H34D 0.9900 .
C35B C36B 1.501(2) .
C35B H35C 0.9900 .
C35B H35D 0.9900 .
C36B H36D 0.9800 .
C36B H36E 0.9800 .
C36B H36F 0.9800 .
C37 C38A 1.506(3) .
C38A C39A 1.581(5) .
C38A H38A 0.9900 .
C38A H38B 0.9900 .
C39A C40A 1.279(8) .
C39A H39A 0.9900 .
C39A H39B 0.9900 .
C40A H40A 0.9800 .
C40A H40B 0.9800 .
C40A H40C 0.9800 .
C39B H39C 0.9900 .
C39B H39D 0.9900 .
